data_4077206
loop_
_publ_author_name
'Yamaguchi, Takeshi'
'Ueno, Keiji'
'Ogino, Hiroshi'

_publ_section_title
;
 Synthesis and Structures of Mesitylgallylene-Bridged Diiron Complexes
 [Cp&#x2018;Fe(CO)]2(\m-CO)(\m-GaMes) (Cp&#x2018; = \h-C5Me5, \h-C5H5; Mes
 = 2,4,6-Trimethylphenyl) and Kinetic Study of the Cis&#x2212;Trans
 Isomerization of [(\h-C5H5)Fe(CO)]2(\m-CO)(\m-GaMes)
;
_journal_issue 3
_journal_name_full Organometallics
_journal_page_first 501
_journal_paper_doi 10.1021/om000675a
_journal_volume 20
_journal_year 2001
_chemical_formula_moiety '[(C5 H5) Fe (C O)]2 (C O) (Ga C9 H11)'
_chemical_formula_sum 'C22 H21 Fe2 Ga O3'
_chemical_formula_weight 514.81
_chemical_name_systematic
; 
 ? 
;
_space_group_IT_number 14
_symmetry_cell_setting monoclinic
_symmetry_space_group_name_Hall '-P 2ybc'
_symmetry_space_group_name_H-M 'P 1 21/c 1'
_atom_sites_solution_hydrogens geom
_atom_sites_solution_primary heavy
_atom_sites_solution_secondary difmap
_audit_creation_method SHELXL-97
_cell_angle_alpha 90.00
_cell_angle_beta 106.460(3)
_cell_angle_gamma 90.00
_cell_formula_units_Z 4
_cell_length_a 8.5605(3)
_cell_length_b 19.6762(8)
_cell_length_c 12.8157(5)
_cell_measurement_reflns_used 16032
_cell_measurement_temperature 296(2)
_cell_measurement_theta_max 27.46
_cell_measurement_theta_min 2.65
_cell_volume 2070.19(14)
_computing_cell_refinement PROCESS-AUTO
_computing_data_collection PROCESS-AUTO
_computing_data_reduction 'teXsan Ver. 1.10'
_computing_molecular_graphics ORTEP
_computing_structure_refinement 'SHELXL-97 (Sheldrick, 1997)'
_computing_structure_solution 'SHELXS-97 (Sheldrick, 1990)'
_diffrn_ambient_temperature 296(2)
_diffrn_detector_area_resol_mean 10
_diffrn_measured_fraction_theta_full 0.991
_diffrn_measured_fraction_theta_max 0.991
_diffrn_measurement_device_type 'Rigaku RAXIS-RAPID Imaging Plate'
_diffrn_measurement_method \w
_diffrn_radiation_monochromator graphite
_diffrn_radiation_source 'rotating-anode X-ray tube'
_diffrn_radiation_type MoK\a
_diffrn_radiation_wavelength 0.71073
_diffrn_reflns_av_R_equivalents 0.0497
_diffrn_reflns_av_sigmaI/netI 0.0295
_diffrn_reflns_limit_h_max 11
_diffrn_reflns_limit_h_min -11
_diffrn_reflns_limit_k_max 25
_diffrn_reflns_limit_k_min -25
_diffrn_reflns_limit_l_max 16
_diffrn_reflns_limit_l_min -16
_diffrn_reflns_number 18789
_diffrn_reflns_theta_full 27.48
_diffrn_reflns_theta_max 27.48
_diffrn_reflns_theta_min 1.95
_exptl_absorpt_coefficient_mu 2.694
_exptl_absorpt_correction_T_max 0.641849
_exptl_absorpt_correction_T_min 0.529268
_exptl_absorpt_correction_type integration
_exptl_absorpt_process_details Coppens_numerical
_exptl_crystal_colour black
_exptl_crystal_density_diffrn 1.652
_exptl_crystal_density_method 'not measured'
_exptl_crystal_description block
_exptl_crystal_F_000 1040
_exptl_crystal_size_max 0.4
_exptl_crystal_size_mid 0.3
_exptl_crystal_size_min 0.2
_refine_diff_density_max 0.573
_refine_diff_density_min -0.639
_refine_diff_density_rms 0.175
_refine_ls_extinction_method none
_refine_ls_goodness_of_fit_ref 1.142
_refine_ls_hydrogen_treatment mixed
_refine_ls_matrix_type full
_refine_ls_number_parameters 253
_refine_ls_number_reflns 4701
_refine_ls_number_restraints 0
_refine_ls_restrained_S_all 1.142
_refine_ls_R_factor_all 0.0508
_refine_ls_R_factor_gt 0.0382
_refine_ls_shift/su_max 0.008
_refine_ls_shift/su_mean 0.001
_refine_ls_structure_factor_coef Fsqd
_refine_ls_weighting_details 'calc w=1/[\s^2^(Fo^2^)+(0.0660P)^2^+0.7771P] where P=(Fo^2^+2Fc^2^)/3'
_refine_ls_weighting_scheme calc
_refine_ls_wR_factor_gt 0.1093
_refine_ls_wR_factor_ref 0.1220
_reflns_number_gt 3920
_reflns_number_total 4701
_reflns_threshold_expression >2sigma(I)
_cod_data_source_file om000675a.cif
_cod_data_source_block '[(C5H5)Fe(CO)]2(CO)(GaMes)'
_cod_database_code 4077206

loop_
_symmetry_equiv_pos_as_xyz
'x, y, z'
'-x, y+1/2, -z+1/2'
'-x, -y, -z'
'x, -y-1/2, z-1/2'

loop_
_atom_site_label
_atom_site_type_symbol
_atom_site_fract_x
_atom_site_fract_y
_atom_site_fract_z
_atom_site_U_iso_or_equiv
_atom_site_adp_type
_atom_site_occupancy
_atom_site_symmetry_multiplicity
_atom_site_calc_flag
_atom_site_refinement_flags
Ga1 Ga 0.23723(4) 0.345040(18) -0.09008(3) 0.04642(13) Uani 1 1 d .
Fe1 Fe 0.38851(5) 0.32655(2) 0.09151(4) 0.04416(14) Uani 1 1 d .
Fe2 Fe 0.09129(5) 0.27842(2) 0.00165(4) 0.04565(14) Uani 1 1 d .
O1 O 0.2444(4) 0.24849(14) 0.2309(2) 0.0659(7) Uani 1 1 d .
O2 O 0.5450(4) 0.20914(18) 0.0285(3) 0.0856(10) Uani 1 1 d .
O3 O -0.0691(4) 0.39845(18) 0.0519(4) 0.0967(11) Uani 1 1 d .
C1 C 0.2436(4) 0.27302(16) 0.1454(3) 0.0480(7) Uani 1 1 d .
C2 C 0.4819(4) 0.2558(2) 0.0523(3) 0.0543(8) Uani 1 1 d .
C3 C -0.0021(5) 0.3511(2) 0.0330(4) 0.0637(10) Uani 1 1 d .
C4 C 0.5101(7) 0.3669(2) 0.2443(4) 0.0783(13) Uani 1 1 d .
H4 H 0.5380 0.3410 0.3075 0.094 Uiso 1 1 calc R
C5 C 0.3660(6) 0.4032(2) 0.2038(4) 0.0706(11) Uani 1 1 d .
H5 H 0.2816 0.4062 0.2360 0.085 Uiso 1 1 calc R
C6 C 0.3699(6) 0.43454(19) 0.1052(4) 0.0732(12) Uani 1 1 d .
H6 H 0.2883 0.4613 0.0605 0.088 Uiso 1 1 calc R
C7 C 0.5194(6) 0.4179(2) 0.0872(4) 0.0785(13) Uani 1 1 d .
H7 H 0.5552 0.4320 0.0286 0.094 Uiso 1 1 calc R
C8 C 0.6056(5) 0.3763(3) 0.1731(5) 0.0820(14) Uani 1 1 d .
H8 H 0.7086 0.3581 0.1813 0.098 Uiso 1 1 calc R
C9 C -0.0636(5) 0.1987(2) 0.0117(4) 0.0691(11) Uani 1 1 d .
H9 H -0.1126 0.1945 0.0675 0.083 Uiso 1 1 calc R
C10 C 0.0856(5) 0.17065(17) 0.0099(3) 0.0599(9) Uani 1 1 d .
H10 H 0.1532 0.1442 0.0643 0.072 Uiso 1 1 calc R
C11 C 0.1158(5) 0.18946(19) -0.0885(3) 0.0576(9) Uani 1 1 d .
H11 H 0.2076 0.1777 -0.1097 0.069 Uiso 1 1 calc R
C12 C -0.0143(5) 0.2286(2) -0.1494(4) 0.0677(10) Uani 1 1 d .
H12 H -0.0255 0.2472 -0.2178 0.081 Uiso 1 1 calc R
C13 C -0.1262(5) 0.2343(2) -0.0866(4) 0.0747(12) Uani 1 1 d .
H13 H -0.2245 0.2577 -0.1069 0.090 Uiso 1 1 calc R
C14 C 0.2542(4) 0.40670(14) -0.2078(2) 0.0399(6) Uani 1 1 d .
C15 C 0.3948(4) 0.40640(17) -0.2440(3) 0.0460(7) Uani 1 1 d .
C16 C 0.4029(4) 0.44938(18) -0.3285(3) 0.0522(8) Uani 1 1 d .
H16 H 0.4958 0.4486 -0.3524 0.063 Uiso 1 1 calc R
C17 C 0.2775(5) 0.49332(17) -0.3783(3) 0.0521(8) Uani 1 1 d .
C18 C 0.1421(4) 0.49463(16) -0.3401(3) 0.0505(7) Uani 1 1 d .
H18 H 0.0581 0.5248 -0.3712 0.061 Uiso 1 1 calc R
C19 C 0.1274(4) 0.45202(15) -0.2562(3) 0.0448(7) Uani 1 1 d .
C20 C 0.5388(4) 0.3601(2) -0.1946(3) 0.0598(9) Uani 1 1 d .
H20A H 0.5899 0.3476 -0.2495 0.090 Uiso 1 1 calc R
H20B H 0.5015 0.3199 -0.1665 0.090 Uiso 1 1 calc R
H20C H 0.6159 0.3835 -0.1367 0.090 Uiso 1 1 calc R
C21 C 0.2874(6) 0.5374(2) -0.4728(4) 0.0759(12) Uani 1 1 d .
H21A H 0.1902 0.5643 -0.4969 0.114 Uiso 1 1 calc R
H21B H 0.2980 0.5091 -0.5314 0.114 Uiso 1 1 calc R
H21C H 0.3803 0.5669 -0.4501 0.114 Uiso 1 1 calc R
C22 C -0.0256(5) 0.4545(2) -0.2194(4) 0.0657(10) Uani 1 1 d .
H22A H -0.0007 0.4738 -0.1478 0.098 Uiso 1 1 calc R
H22B H -0.0670 0.4092 -0.2180 0.098 Uiso 1 1 calc R
H22C H -0.1060 0.4819 -0.2690 0.098 Uiso 1 1 calc R

loop_
_atom_site_aniso_label
_atom_site_aniso_U_11
_atom_site_aniso_U_22
_atom_site_aniso_U_33
_atom_site_aniso_U_23
_atom_site_aniso_U_13
_atom_site_aniso_U_12
Ga1 0.0382(2) 0.0432(2) 0.0589(2) 0.01348(15) 0.01546(16) 0.00060(14)
Fe1 0.0406(2) 0.0408(2) 0.0523(3) 0.00689(18) 0.0152(2) -0.00309(18)
Fe2 0.0383(2) 0.0373(2) 0.0668(3) 0.00350(19) 0.0237(2) -0.00263(18)
O1 0.094(2) 0.0541(14) 0.0616(15) 0.0010(12) 0.0415(14) -0.0104(14)
O2 0.078(2) 0.084(2) 0.108(3) 0.0033(18) 0.0474(19) 0.0285(18)
O3 0.080(2) 0.070(2) 0.153(3) -0.020(2) 0.053(2) 0.0169(18)
C1 0.0538(17) 0.0357(14) 0.061(2) -0.0001(13) 0.0265(15) -0.0060(13)
C2 0.0440(16) 0.060(2) 0.063(2) 0.0104(16) 0.0219(15) 0.0048(16)
C3 0.0483(19) 0.050(2) 0.100(3) -0.0026(19) 0.033(2) 0.0006(16)
C4 0.094(3) 0.065(2) 0.063(3) 0.0016(19) 0.001(2) -0.018(2)
C5 0.084(3) 0.054(2) 0.078(3) -0.0158(19) 0.031(2) -0.015(2)
C6 0.084(3) 0.0369(17) 0.087(3) 0.0043(17) 0.005(2) -0.0073(19)
C7 0.092(3) 0.063(3) 0.089(3) -0.004(2) 0.039(3) -0.036(2)
C8 0.051(2) 0.077(3) 0.106(4) -0.006(3) 0.003(2) -0.017(2)
C9 0.067(2) 0.060(2) 0.094(3) -0.008(2) 0.044(2) -0.022(2)
C10 0.073(2) 0.0353(16) 0.070(2) 0.0037(15) 0.0165(19) -0.0044(16)
C11 0.057(2) 0.0502(19) 0.070(2) -0.0118(16) 0.0247(18) -0.0054(16)
C12 0.067(2) 0.067(2) 0.064(2) 0.0029(18) 0.0098(19) -0.010(2)
C13 0.0426(18) 0.061(2) 0.115(4) -0.008(2) 0.013(2) -0.0060(18)
C14 0.0406(14) 0.0349(13) 0.0425(15) 0.0006(11) 0.0089(12) -0.0011(12)
C15 0.0394(14) 0.0475(16) 0.0479(17) 0.0020(13) 0.0069(12) -0.0008(13)
C16 0.0488(17) 0.0560(19) 0.0516(18) 0.0029(15) 0.0141(14) -0.0052(15)
C17 0.063(2) 0.0443(16) 0.0460(17) 0.0041(13) 0.0102(15) -0.0074(16)
C18 0.0556(18) 0.0399(15) 0.0505(18) 0.0040(13) 0.0061(14) 0.0064(14)
C19 0.0471(16) 0.0381(14) 0.0472(17) -0.0020(12) 0.0099(13) 0.0031(13)
C20 0.0420(17) 0.074(2) 0.063(2) 0.0134(18) 0.0147(15) 0.0079(17)
C21 0.086(3) 0.076(3) 0.064(2) 0.023(2) 0.018(2) -0.003(2)
C22 0.056(2) 0.071(2) 0.072(3) 0.0106(19) 0.0229(18) 0.021(2)

loop_
_atom_type_symbol
_atom_type_description
_atom_type_scat_dispersion_real
_atom_type_scat_dispersion_imag
_atom_type_scat_source
C C 0.0033 0.0016 'International Tables Vol C Tables 4.2.6.8 and 6.1.1.4'
H H 0.0000 0.0000 'International Tables Vol C Tables 4.2.6.8 and 6.1.1.4'
Ga Ga 0.2307 1.6083 'International Tables Vol C Tables 4.2.6.8 and 6.1.1.4'
Fe Fe 0.3463 0.8444 'International Tables Vol C Tables 4.2.6.8 and 6.1.1.4'
O O 0.0106 0.0060 'International Tables Vol C Tables 4.2.6.8 and 6.1.1.4'

loop_
_geom_angle_atom_site_label_1
_geom_angle_atom_site_label_2
_geom_angle_atom_site_label_3
_geom_angle
_geom_angle_publ_flag
C14 Ga1 Fe2 153.21(9) y
C14 Ga1 Fe1 135.50(9) y
Fe2 Ga1 Fe1 68.840(19) y
C2 Fe1 C1 93.52(15) ?
C2 Fe1 C4 115.06(19) ?
C1 Fe1 C4 94.19(18) ?
C2 Fe1 C8 95.86(19) ?
C1 Fe1 C8 130.90(19) ?
C4 Fe1 C8 39.0(2) ?
C2 Fe1 C7 112.24(18) ?
C1 Fe1 C7 151.74(17) ?
C4 Fe1 C7 65.04(19) ?
C8 Fe1 C7 38.7(2) ?
C2 Fe1 C5 153.35(19) ?
C1 Fe1 C5 87.34(16) ?
C4 Fe1 C5 38.44(19) ?
C8 Fe1 C5 64.5(2) ?
C7 Fe1 C5 64.44(18) ?
C2 Fe1 C6 149.80(19) ?
C1 Fe1 C6 116.68(18) ?
C4 Fe1 C6 64.93(18) ?
C8 Fe1 C6 64.69(19) ?
C7 Fe1 C6 38.35(19) ?
C5 Fe1 C6 38.69(18) ?
C2 Fe1 Ga1 90.43(12) ?
C1 Fe1 Ga1 102.27(11) y
C4 Fe1 Ga1 148.79(14) ?
C8 Fe1 Ga1 125.67(16) ?
C7 Fe1 Ga1 89.44(14) ?
C5 Fe1 Ga1 115.45(13) ?
C6 Fe1 Ga1 83.94(12) ?
C2 Fe1 Fe2 92.94(12) ?
C1 Fe1 Fe2 46.79(11) y
C4 Fe1 Fe2 134.61(16) ?
C8 Fe1 Fe2 171.09(15) ?
C7 Fe1 Fe2 137.57(15) ?
C5 Fe1 Fe2 106.66(13) ?
C6 Fe1 Fe2 107.77(13) ?
Ga1 Fe1 Fe2 55.489(17) y
C3 Fe2 C1 93.16(19) ?
C3 Fe2 C13 94.00(18) ?
C1 Fe2 C13 138.98(18) ?
C3 Fe2 C9 105.26(18) ?
C1 Fe2 C9 99.74(17) ?
C13 Fe2 C9 39.59(19) ?
C3 Fe2 C10 142.24(18) ?
C1 Fe2 C10 85.22(14) ?
C13 Fe2 C10 65.16(17) ?
C9 Fe2 C10 38.79(17) ?
C3 Fe2 C12 119.0(2) ?
C1 Fe2 C12 146.94(16) ?
C13 Fe2 C12 39.45(18) ?
C9 Fe2 C12 66.12(18) ?
C10 Fe2 C12 64.89(16) ?
C3 Fe2 C11 156.72(19) ?
C1 Fe2 C11 109.06(15) ?
C13 Fe2 C11 64.77(16) ?
C9 Fe2 C11 65.06(15) ?
C10 Fe2 C11 38.53(15) ?
C12 Fe2 C11 38.16(16) ?
C3 Fe2 Ga1 90.06(13) ?
C1 Fe2 Ga1 101.36(9) y
C13 Fe2 Ga1 118.95(15) ?
C9 Fe2 Ga1 153.11(13) ?
C10 Fe2 Ga1 127.31(12) ?
C12 Fe2 Ga1 87.19(12) ?
C11 Fe2 Ga1 92.22(10) ?
C3 Fe2 Fe1 93.04(14) ?
C1 Fe2 Fe1 45.69(9) y
C13 Fe2 Fe1 171.16(14) ?
C9 Fe2 Fe1 142.35(14) ?
C10 Fe2 Fe1 111.56(12) ?
C12 Fe2 Fe1 131.83(12) ?
C11 Fe2 Fe1 107.32(10) ?
Ga1 Fe2 Fe1 55.671(16) y
O1 C1 Fe1 136.3(3) y
O1 C1 Fe2 136.2(3) y
Fe1 C1 Fe2 87.52(14) y
O2 C2 Fe1 178.7(4) ?
O3 C3 Fe2 177.7(4) ?
C5 C4 C8 108.0(4) ?
C5 C4 Fe1 72.1(3) ?
C8 C4 Fe1 70.6(3) ?
C4 C5 C6 108.3(4) ?
C4 C5 Fe1 69.5(3) ?
C6 C5 Fe1 71.1(2) ?
C7 C6 C5 107.3(4) ?
C7 C6 Fe1 70.3(2) ?
C5 C6 Fe1 70.2(2) ?
C6 C7 C8 108.0(4) ?
C6 C7 Fe1 71.4(2) ?
C8 C7 Fe1 69.5(2) ?
C7 C8 C4 108.3(4) ?
C7 C8 Fe1 71.7(2) ?
C4 C8 Fe1 70.4(2) ?
C10 C9 C13 107.5(4) ?
C10 C9 Fe2 72.3(2) ?
C13 C9 Fe2 69.9(2) ?
C9 C10 C11 108.2(4) ?
C9 C10 Fe2 69.0(2) ?
C11 C10 Fe2 71.4(2) ?
C12 C11 C10 109.0(4) ?
C12 C11 Fe2 70.5(2) ?
C10 C11 Fe2 70.1(2) ?
C11 C12 C13 106.7(4) ?
C11 C12 Fe2 71.3(2) ?
C13 C12 Fe2 68.2(2) ?
C9 C13 C12 108.7(4) ?
C9 C13 Fe2 70.5(2) ?
C12 C13 Fe2 72.4(2) ?
C15 C14 C19 118.9(3) ?
C15 C14 Ga1 120.3(2) ?
C19 C14 Ga1 120.8(2) ?
C16 C15 C14 119.4(3) ?
C16 C15 C20 118.4(3) ?
C14 C15 C20 122.3(3) ?
C17 C16 C15 122.3(3) ?
C18 C17 C16 117.9(3) ?
C18 C17 C21 121.1(3) ?
C16 C17 C21 121.0(4) ?
C17 C18 C19 122.0(3) ?
C18 C19 C14 119.6(3) ?
C18 C19 C22 119.7(3) ?
C14 C19 C22 120.7(3) ?

loop_
_geom_bond_atom_site_label_1
_geom_bond_atom_site_label_2
_geom_bond_distance
_geom_bond_publ_flag
Ga1 C14 1.973(3) y
Ga1 Fe2 2.3438(5) y
Ga1 Fe1 2.3489(6) y
Fe1 C2 1.749(4) y
Fe1 C1 1.900(3) y
Fe1 C4 2.096(4) y
Fe1 C8 2.099(4) y
Fe1 C7 2.127(4) y
Fe1 C5 2.130(4) y
Fe1 C6 2.142(4) y
Fe1 Fe2 2.6526(6) y
Fe2 C3 1.740(4) y
Fe2 C1 1.935(4) y
Fe2 C13 2.075(4) ?
Fe2 C9 2.082(4) ?
Fe2 C10 2.124(3) ?
Fe2 C12 2.129(4) ?
Fe2 C11 2.140(4) ?
O1 C1 1.195(4) y
O2 C2 1.149(5) y
O3 C3 1.155(5) y
C4 C5 1.391(7) ?
C4 C8 1.399(7) ?
C5 C6 1.415(6) ?
C6 C7 1.402(7) ?
C7 C8 1.402(7) ?
C9 C10 1.397(6) ?
C9 C13 1.408(7) ?
C10 C11 1.407(5) ?
C11 C12 1.396(6) ?
C12 C13 1.420(6) ?
C14 C15 1.407(4) ?
C14 C19 1.406(4) ?
C15 C16 1.391(5) ?
C15 C20 1.519(5) ?
C16 C17 1.385(5) ?
C17 C18 1.380(5) ?
C17 C21 1.512(5) ?
C18 C19 1.398(5) ?
C19 C22 1.513(5) ?
